data_2217758
loop_
_publ_author_name
'Yal\,c\?in, \,Serife P\?inar'
'Akkurt, Mehmet'
'Y\?ilmaz, \"Ulk\"u'
'K\"u\,c\"ukbay, Hasan'
'B\"uy\"ukg\"ung\"or, Orhan'

_publ_section_title
;
 1,3-Bis(3-phenylpropyl)-1<i>H-</i>benzimidazole-2(3<i>H</i>)-tellurone
;
_journal_coeditor_code EZ2117
_journal_issue 3
_journal_name_full 'Acta Crystallographica Section E'
_journal_page_first o621
_journal_page_last o622
_journal_paper_doi 10.1107/S1600536808004893
_journal_volume 64
_journal_year 2008
_chemical_formula_iupac 'C25 H26 N2 Te'
_chemical_formula_moiety 'C25 H26 N2 Te'
_chemical_formula_sum 'C25 H26 N2 Te'
_chemical_formula_weight 482.08
_chemical_name_systematic
;
1,3-Bis(3-phenylpropyl)1H-benzimidazole-2(3H)-tellurone
;
_space_group_IT_number 92
_symmetry_cell_setting tetragonal
_symmetry_space_group_name_Hall 'P 4abw 2nw'
_symmetry_space_group_name_H-M 'P 41 21 2'
_atom_sites_solution_hydrogens geom
_atom_sites_solution_primary direct
_atom_sites_solution_secondary difmap
_cell_angle_alpha 90
_cell_angle_beta 90
_cell_angle_gamma 90
_cell_formula_units_Z 4
_cell_length_a 10.6004(2)
_cell_length_b 10.6004(2)
_cell_length_c 20.4365(6)
_cell_measurement_reflns_used 55040
_cell_measurement_temperature 296
_cell_measurement_theta_max 27.22
_cell_measurement_theta_min 1.92
_cell_volume 2296.42(9)
_computing_cell_refinement 'X-AREA (Stoe & Cie, 2002)'
_computing_data_collection 'X-AREA (Stoe & Cie, 2002)'
_computing_data_reduction 'X-RED32 (Stoe & Cie, 2002)'
_computing_molecular_graphics 'ORTEP-3 for Windows (Farrugia, 1997)'
_computing_publication_material 'WinGX (Farrugia, 1999)'
_computing_structure_refinement 'SHELXL97 (Sheldrick, 2008)'
_computing_structure_solution 'SIR97 (Altomare <i>et al.</i>,  1999)'
_diffrn_ambient_temperature 296
_diffrn_detector_area_resol_mean 6.67
_diffrn_measured_fraction_theta_full 1.000
_diffrn_measured_fraction_theta_max 1.000
_diffrn_measurement_device '2-circle goniometer'
_diffrn_measurement_device_type 'Stoe IPDSII'
_diffrn_measurement_method \w
_diffrn_radiation_monochromator 'plane graphite'
_diffrn_radiation_type 'Mo K\a'
_diffrn_radiation_wavelength 0.71073
_diffrn_reflns_av_R_equivalents 0.0488
_diffrn_reflns_av_sigmaI/netI 0.0163
_diffrn_reflns_limit_h_max 13
_diffrn_reflns_limit_h_min -12
_diffrn_reflns_limit_k_max 13
_diffrn_reflns_limit_k_min -13
_diffrn_reflns_limit_l_max 25
_diffrn_reflns_limit_l_min -25
_diffrn_reflns_number 28301
_diffrn_reflns_reduction_process
;
;
_diffrn_reflns_theta_full 26.00
_diffrn_reflns_theta_max 26.00
_diffrn_reflns_theta_min 2.16
_diffrn_standards_number 0
_exptl_absorpt_coefficient_mu 1.307
_exptl_absorpt_correction_T_max 0.630
_exptl_absorpt_correction_T_min 0.539
_exptl_absorpt_correction_type integration
_exptl_absorpt_process_details '(X-RED32; Stoe & Cie, 2002)'
_exptl_crystal_colour 'light yellow'
_exptl_crystal_density_diffrn 1.394
_exptl_crystal_density_method 'Not Measured'
_exptl_crystal_description block
_exptl_crystal_F_000 968
_exptl_crystal_size_max 0.540
_exptl_crystal_size_mid 0.480
_exptl_crystal_size_min 0.390
_refine_diff_density_max 0.922
_refine_diff_density_min -0.478
_refine_ls_abs_structure_details 'Flack (1983), 889 Friedel pairs'
_refine_ls_abs_structure_Flack 0.01(6)
_refine_ls_extinction_method none
_refine_ls_goodness_of_fit_ref 1.093
_refine_ls_hydrogen_treatment constr
_refine_ls_matrix_type full
_refine_ls_number_parameters 99
_refine_ls_number_reflns 2264
_refine_ls_number_restraints 3
_refine_ls_restrained_S_all 1.095
_refine_ls_R_factor_all 0.0395
_refine_ls_R_factor_gt 0.0374
_refine_ls_shift/su_max 0.000
_refine_ls_shift/su_mean 0.000
_refine_ls_structure_factor_coef Fsqd
_refine_ls_weighting_details 'calc w=1/[\s^2^(Fo^2^)+(0.0574P)^2^+1.6917P] where P=(Fo^2^+2Fc^2^)/3'
_refine_ls_weighting_scheme calc
_refine_ls_wR_factor_gt 0.1036
_refine_ls_wR_factor_ref 0.1052
_reflns_number_gt 2166
_reflns_number_total 2264
_reflns_threshold_expression I>2\s(I)
_cod_data_source_file ez2117.cif
_cod_data_source_block I
_cod_database_code 2217758
_cod_database_fobs_code 2217758

loop_
_symmetry_equiv_pos_site_id
_symmetry_equiv_pos_as_xyz
1 x,y,z
2 1/2-y,1/2+x,1/4+z
3 -x,-y,1/2+z
4 1/2+y,1/2-x,3/4+z
5 1/2+x,1/2-y,3/4-z
6 y,x,-z
7 1/2-x,1/2+y,1/4-z
8 -y,-x,1/2-z

loop_
_atom_site_aniso_label
_atom_site_aniso_U_11
_atom_site_aniso_U_22
_atom_site_aniso_U_33
_atom_site_aniso_U_12
_atom_site_aniso_U_13
_atom_site_aniso_U_23
Te1 0.0682(2) 0.0682(2) 0.0535(2) 0.0114(2) 0.0052(2) 0.0052(2)
N1 0.071(2) 0.059(2) 0.0454(17) -0.002(2) -0.0194(17) -0.0106(15)
C1 0.061(2) 0.061(2) 0.043(3) -0.002(2) -0.004(2) -0.004(2)
C2 0.073(3) 0.061(3) 0.062(3) 0.003(2) -0.017(2) -0.017(2)
C3 0.084(4) 0.085(4) 0.084(3) 0.012(3) -0.039(3) -0.015(3)
C4 0.082(4) 0.085(5) 0.136(6) 0.024(4) -0.031(4) -0.020(4)
C5 0.085(3) 0.065(3) 0.039(2) -0.001(3) -0.008(2) -0.0117(18)
C6 0.085(3) 0.064(3) 0.054(2) -0.007(3) -0.014(2) -0.008(2)
C7 0.091(4) 0.062(3) 0.064(3) 0.005(3) -0.016(3) -0.021(2)
C8 0.132(3) 0.0736(16) 0.160(3) -0.0065(19) -0.034(3) -0.0275(19)
C9 0.132(3) 0.0736(16) 0.160(3) -0.0065(19) -0.034(3) -0.0275(19)
C10 0.132(3) 0.0736(16) 0.160(3) -0.0065(19) -0.034(3) -0.0275(19)
C11 0.132(3) 0.0736(16) 0.160(3) -0.0065(19) -0.034(3) -0.0275(19)
C12 0.132(3) 0.0736(16) 0.160(3) -0.0065(19) -0.034(3) -0.0275(19)
C13 0.132(3) 0.0736(16) 0.160(3) -0.0065(19) -0.034(3) -0.0275(19)

loop_
_atom_site_type_symbol
_atom_site_label
_atom_site_fract_x
_atom_site_fract_y
_atom_site_fract_z
_atom_site_U_iso_or_equiv
_atom_site_thermal_displace_type
_atom_site_calc_flag
_atom_site_refinement_flags
_atom_site_occupancy
Te Te1 0.13779(3) 0.86221(3) 0.75000 0.06330(10) Uani . . 1.000
N N1 0.3555(4) 0.6989(4) 0.79960(17) 0.0585(11) Uani . . 1.000
C C1 0.2751(4) 0.7249(4) 0.75000 0.0550(14) Uani . . 1.000
C C2 0.4349(5) 0.6006(5) 0.7811(2) 0.0653(17) Uani . . 1.000
C C3 0.5312(6) 0.5400(6) 0.8141(3) 0.084(2) Uani . . 1.000
C C4 0.5917(7) 0.4441(7) 0.7828(4) 0.101(3) Uani . . 1.000
C C5 0.3626(6) 0.7656(5) 0.8618(2) 0.0630(16) Uani . . 1.000
C C6 0.4521(5) 0.8761(5) 0.8597(2) 0.0677(16) Uani . . 1.000
C C7 0.4498(6) 0.9471(5) 0.9247(3) 0.0723(19) Uani . . 1.000
C C8 0.5329(9) 1.0605(7) 0.9284(5) 0.1219(15) Uani . . 1.000
C C9 0.4939(9) 1.1694(7) 0.9583(5) 0.1219(15) Uani . . 1.000
C C10 0.5698(9) 1.2703(7) 0.9670(5) 0.1219(15) Uani . . 1.000
C C11 0.6886(9) 1.2679(7) 0.9451(5) 0.1219(15) Uani . . 1.000
C C12 0.7332(10) 1.1639(7) 0.9160(5) 0.1219(15) Uani . . 1.000
C C13 0.6524(9) 1.0587(7) 0.9076(5) 0.1219(15) Uani . . 1.000
H H3 0.55390 0.56380 0.85620 0.1020 Uiso calc R 1.000
H H4 0.65670 0.40140 0.80390 0.1210 Uiso calc R 1.000
H H5A 0.38990 0.70730 0.89550 0.0750 Uiso calc R 1.000
H H5B 0.27910 0.79550 0.87340 0.0750 Uiso calc R 1.000
H H6A 0.42790 0.93270 0.82460 0.0810 Uiso calc R 1.000
H H6B 0.53690 0.84620 0.85100 0.0810 Uiso calc R 1.000
H H7A 0.36370 0.97330 0.93340 0.0870 Uiso calc R 1.000
H H7B 0.47420 0.88920 0.95920 0.0870 Uiso calc R 1.000
H H9 0.41130 1.17400 0.97330 0.1460 Uiso calc R 1.000
H H10 0.53940 1.34170 0.98830 0.1460 Uiso calc R 1.000
H H11 0.74010 1.33830 0.95000 0.1460 Uiso calc R 1.000
H H12 0.81630 1.16070 0.90150 0.1460 Uiso calc R 1.000
H H13 0.68330 0.98660 0.88720 0.1460 Uiso calc R 1.000

loop_
_atom_type_symbol
_atom_type_description
_atom_type_scat_dispersion_real
_atom_type_scat_dispersion_imag
_atom_type_scat_source
Te Te -0.5308 1.6751 'International Tables Vol C Tables 4.2.6.8 and 6.1.1.4'
N N 0.0061 0.0033 'International Tables Vol C Tables 4.2.6.8 and 6.1.1.4'
H H 0.0000 0.0000 'International Tables Vol C Tables 4.2.6.8 and 6.1.1.4'
C C 0.0033 0.0016 'International Tables Vol C Tables 4.2.6.8 and 6.1.1.4'

loop_
_exptl_crystal_face_index_h
_exptl_crystal_face_index_k
_exptl_crystal_face_index_l
_exptl_crystal_face_perp_dist
-17 5 21 0.1380
17 -3 -28 0.2420
-6 25 22 0.2788
-11 -29 -30 0.2500
7 2 -14 0.2602
8 -3 24 0.3026
-7 -12 -18 0.2381
7 27 -22 0.2870
1 -6 -28 0.3355
20 -1 7 0.2730
1 18 29 0.2519
-14 25 21 0.2724
5 2 21 0.2842
10 19 19 0.2558
14 -23 -17 0.3060
2 -1 -2 0.2448
-12 15 29 0.2060
-23 9 -8 0.2150
22 26 5 0.2934
-27 -9 -7 0.1766
-29 0 -7 0.1911
-14 11 -6 0.2637
-27 4 -14 0.2226
-8 -16 -29 0.2620
-9 -13 -1 0.2218
-5 -18 -29 0.2704
-7 -5 -14 0.2927
4 -1 -3 0.2402
19 10 -8 0.2856
4 29 15 0.2957
5 7 14 0.2801
14 5 0 0.2567

loop_
_geom_angle_atom_site_label_1
_geom_angle_atom_site_label_2
_geom_angle_atom_site_label_3
_geom_angle_site_symmetry_1
_geom_angle_site_symmetry_3
_geom_angle
_geom_angle_publ_flag
C1 N1 C2 . . 109.3(3) no
C1 N1 C5 . . 126.0(4) no
C2 N1 C5 . . 124.7(4) no
Te1 C1 N1 . . 126.1(2) no
Te1 C1 N1 . 8_666 126.1(2) no
N1 C1 N1 . 8_666 107.8(4) no
N1 C2 C3 . . 131.5(4) no
N1 C2 C2 . 8_666 106.9(4) no
C2 C2 C3 8_666 . 121.7(5) no
C2 C3 C4 . . 117.8(6) no
C3 C4 C4 . 8_666 120.6(7) no
N1 C5 C6 . . 112.6(4) no
C5 C6 C7 . . 110.4(4) no
C6 C7 C8 . . 115.6(6) no
C7 C8 C9 . . 121.6(8) no
C7 C8 C13 . . 122.1(7) no
C9 C8 C13 . . 116.1(8) no
C8 C9 C10 . . 123.1(9) no
C9 C10 C11 . . 120.2(8) no
C10 C11 C12 . . 119.8(8) no
C11 C12 C13 . . 119.2(9) no
C8 C13 C12 . . 121.6(8) no
C2 C3 H3 . . 121.00 no
C4 C3 H3 . . 121.00 no
C3 C4 H4 . . 120.00 no
C4 C4 H4 8_666 . 120.00 no
N1 C5 H5A . . 109.00 no
N1 C5 H5B . . 109.00 no
C6 C5 H5A . . 109.00 no
C6 C5 H5B . . 109.00 no
H5A C5 H5B . . 108.00 no
C5 C6 H6A . . 110.00 no
C5 C6 H6B . . 110.00 no
C7 C6 H6A . . 110.00 no
C7 C6 H6B . . 110.00 no
H6A C6 H6B . . 108.00 no
C6 C7 H7A . . 108.00 no
C6 C7 H7B . . 108.00 no
C8 C7 H7A . . 108.00 no
C8 C7 H7B . . 108.00 no
H7A C7 H7B . . 107.00 no
C8 C9 H9 . . 118.00 no
C10 C9 H9 . . 118.00 no
C9 C10 H10 . . 120.00 no
C11 C10 H10 . . 120.00 no
C10 C11 H11 . . 120.00 no
C12 C11 H11 . . 120.00 no
C11 C12 H12 . . 120.00 no
C13 C12 H12 . . 120.00 no
C8 C13 H13 . . 119.00 no
C12 C13 H13 . . 119.00 no

loop_
_geom_bond_atom_site_label_1
_geom_bond_atom_site_label_2
_geom_bond_site_symmetry_2
_geom_bond_distance
_geom_bond_publ_flag
Te1 C1 . 2.058(4) yes
N1 C1 . 1.353(5) no
N1 C2 . 1.392(7) no
N1 C5 . 1.457(6) no
C2 C3 . 1.382(8) no
C2 C2 8_666 1.378(6) no
C3 C4 . 1.362(10) no
C4 C4 8_666 1.444(11) no
C5 C6 . 1.508(8) no
C6 C7 . 1.527(7) no
C7 C8 . 1.492(10) no
C8 C9 . 1.370(12) no
C8 C13 . 1.336(14) no
C9 C10 . 1.350(12) no
C10 C11 . 1.337(14) no
C11 C12 . 1.339(12) no
C12 C13 . 1.417(12) no
C3 H3 . 0.9300 no
C4 H4 . 0.9300 no
C5 H5A . 0.9700 no
C5 H5B . 0.9700 no
C6 H6A . 0.9700 no
C6 H6B . 0.9700 no
C7 H7A . 0.9700 no
C7 H7B . 0.9700 no
C9 H9 . 0.9300 no
C10 H10 . 0.9300 no
C11 H11 . 0.9300 no
C12 H12 . 0.9300 no
C13 H13 . 0.9300 no

loop_
_geom_contact_atom_site_label_1
_geom_contact_atom_site_label_2
_geom_contact_distance
_geom_contact_site_symmetry_2
_geom_contact_publ_flag
Te1 H5B 3.0200 . no
Te1 H3 3.1700 4_464 no
Te1 H7B 3.2900 4_464 no
Te1 H10 3.3200 4_364 no
Te1 H3 3.1700 5_466 no
Te1 H7B 3.2900 5_466 no
Te1 H10 3.3200 5_476 no
Te1 H5B 3.0200 8_666 no
C3 H5A 2.8600 . no
C4 H7A 3.0900 5_566 no
C5 H3 2.9500 . no
C6 H13 2.7700 . no
C13 H6B 2.8100 . no
H3 C5 2.9500 . no
H3 H5A 2.4500 . no
H3 Te1 3.1700 2_655 no
H3 Te1 3.1700 5_566 no
H4 H7A 2.5800 5_566 no
H5A C3 2.8600 . no
H5A H3 2.4500 . no
H5A H7B 2.4900 . no
H5B Te1 3.0200 . no
H5B H7A 2.4200 . no
H6A H7B 2.5900 4_464 no
H6B C13 2.8100 . no
H6B H13 2.2700 . no
H7A H5B 2.4200 . no
H7A H9 2.3300 . no
H7A C4 3.0900 5_466 no
H7A H4 2.5800 5_466 no
H7B H5A 2.4900 . no
H7B Te1 3.2900 2_655 no
H7B H6A 2.5900 2_655 no
H7B Te1 3.2900 5_566 no
H9 H7A 2.3300 . no
H10 Te1 3.3200 2_665 no
H10 Te1 3.3200 5_576 no
H13 C6 2.7700 . no
H13 H6B 2.2700 . no

loop_
_geom_torsion_atom_site_label_1
_geom_torsion_atom_site_label_2
_geom_torsion_atom_site_label_3
_geom_torsion_atom_site_label_4
_geom_torsion_site_symmetry_1
_geom_torsion_site_symmetry_3
_geom_torsion_site_symmetry_4
_geom_torsion
_geom_torsion_publ_flag
C2 N1 C1 Te1 . . . -179.6(3) no
C5 N1 C1 Te1 . . . -1.9(7) no
C2 N1 C1 N1 . . 8_666 0.4(5) no
C5 N1 C1 N1 . . 8_666 178.1(4) no
C1 N1 C2 C3 . . . -179.6(6) no
C5 N1 C2 C3 . . . 2.7(9) no
C1 N1 C2 C2 . . 8_666 -1.1(5) no
C5 N1 C2 C2 . . 8_666 -178.8(5) no
C1 N1 C5 C6 . . . -89.3(6) no
C2 N1 C5 C6 . . . 88.1(6) no
N1 C2 C3 C4 . . . 179.1(6) no
N1 C2 C2 C3 . 8_666 8_666 180.0(5) no
C3 C2 C2 N1 . 8_666 8_666 180.0(5) no
C3 C2 C2 C3 . 8_666 8_666 -1.3(8) no
N1 C2 C2 N1 . 8_666 8_666 1.3(6) no
C2 C2 C3 C4 8_666 . . 0.8(9) no
C2 C3 C4 C4 . . 8_666 0.3(10) no
C3 C4 C4 C3 . 8_666 8_666 -0.8(11) no
N1 C5 C6 C7 . . . 176.6(4) no
C5 C6 C7 C8 . . . -178.9(6) no
C6 C7 C8 C9 . . . 139.2(8) no
C6 C7 C8 C13 . . . -46.2(11) no
C7 C8 C9 C10 . . . 174.7(9) no
C13 C8 C9 C10 . . . -0.1(15) no
C7 C8 C13 C12 . . . -175.0(9) no
C9 C8 C13 C12 . . . -0.2(15) no
C8 C9 C10 C11 . . . 1.1(16) no
C9 C10 C11 C12 . . . -1.7(15) no
C10 C11 C12 C13 . . . 1.4(15) no
C11 C12 C13 C8 . . . -0.4(15) no
